data_1530625
loop_
_publ_author_name
'Pushcharovskii, D.Yu.'
'Pobedimskaya, E.A.'
'Naatarin, T.'
'Belov, N.V.'

_publ_section_title
;
 About the crystal structure of the Zn-analogue of mylarite
;
_journal_name_full Kristallografiya
_journal_page_first 721
_journal_page_last 724
_journal_volume 16
_journal_year 1971
_chemical_formula_sum 'K Mn2 O30 Si12 Zn3'
_chemical_name_systematic 'K Zn3 Mn2 Si12 O30'
_space_group_IT_number 184
_symmetry_space_group_name_Hall 'P 6 -2c'
_symmetry_space_group_name_H-M 'P 6 c c'
_cell_angle_alpha 90
_cell_angle_beta 90
_cell_angle_gamma 120
_cell_formula_units_Z 2
_cell_length_a 10.52
_cell_length_b 10.52
_cell_length_c 14.22
_cell_volume 1362.893
_citation_journal_id_ASTM KRISAJ
_cod_data_source_file Pushcharovskii_KRISAJ_1971_909.cif
_cod_data_source_block K1Mn2O30Si12Zn3
_cod_original_formula_sum 'K1 Mn2 O30 Si12 Zn3'
_cod_database_code 1530625

loop_
_symmetry_equiv_pos_as_xyz
x,y,z
x-y,x,z
-y,x-y,z
-x,-y,z
-x+y,-x,z
y,-x+y,z
y,x,z+1/2
-x+y,y,z+1/2
-x,-x+y,z+1/2
-y,-x,z+1/2
x-y,-y,z+1/2
x,x-y,z+1/2

loop_
_atom_site_label
_atom_site_type_symbol
_atom_site_fract_x
_atom_site_fract_y
_atom_site_fract_z
_atom_site_occupancy
_atom_site_U_iso_or_equiv
O3 O-2 0.213 -0.059 0.859 1 0.0
Zn1 Zn+2 0 0.5 0.25 1 0.0
O5 O-2 0.495 0.142 -0.165 1 0.0
O1 O-2 0.355 0.096 0 1 0.0
O2 O-2 0.212 -0.061 0.14 1 0.0
Mn1 Mn+2 0.3333 0.6667 0.262 1 0.0
O4 O-2 0.49 0.146 0.167 1 0.0
Si2 Si+4 0.338 0.108 0.887 1 0.0
Si1 Si+4 0.346 0.103 0.116 1 0.0
K1 K+1 0 0 0.227 1 0.0
